data_7048141
loop_
_publ_author_name
'Zheng, Kai'
'Liu, Ziqi'
'Jiang, Yefei'
'Guo, Penghu'
'Li, Haoran'
'Zeng, Chenghui'
'Ng, Seik Weng'
'Zhong, Shengliang'

_publ_section_title
;
 Ultrahigh luminescence quantum yield lanthanide coordination polymer as a
 multifunctional sensor.
;
_journal_issue 48
_journal_name_full 'Dalton transactions (Cambridge, England : 2003)'
_journal_page_first 17432
_journal_page_last 17440
_journal_paper_doi 10.1039/c8dt03832e
_journal_volume 47
_journal_year 2018
_chemical_formula_sum 'C52 H38 Cl4 Dy F4 K N4 O15'
_chemical_formula_weight 1378.26
_space_group_IT_number 2
_space_group_name_Hall '-P 1'
_space_group_name_H-M_alt 'P -1'
_symmetry_cell_setting triclinic
_symmetry_space_group_name_Hall '-P 1'
_symmetry_space_group_name_H-M 'P -1'
_atom_sites_solution_hydrogens geom
_atom_sites_solution_primary direct
_atom_sites_solution_secondary difmap
_audit_creation_method SHELXL-97
_audit_update_record
;
2018-07-10 deposited with the CCDC.
2018-11-19 downloaded from the CCDC.
;
_cell_angle_alpha 74.531(5)
_cell_angle_beta 86.276(4)
_cell_angle_gamma 72.965(5)
_cell_formula_units_Z 2
_cell_length_a 10.0542(5)
_cell_length_b 12.7549(7)
_cell_length_c 21.7465(12)
_cell_measurement_reflns_used 9777
_cell_measurement_temperature 293(2)
_cell_measurement_theta_max 28.5330
_cell_measurement_theta_min 3.5900
_cell_volume 2569.6(3)
_computing_cell_refinement 'Bruker FRAMBO'
_computing_data_collection 'Bruker FRAMBO'
_computing_data_reduction 'Bruker SAINT'
_computing_molecular_graphics 'Bruker SHELXTL'
_computing_publication_material 'Bruker SHELXTL'
_computing_structure_refinement 'SHELXL-97 (Sheldrick, 1997)'
_computing_structure_solution 'SHELXS-97 (Sheldrick, 1990)'
_diffrn_ambient_temperature 293(2)
_diffrn_measured_fraction_theta_full 0.995
_diffrn_measured_fraction_theta_max 0.995
_diffrn_measurement_device_type 'multiwire proportional'
_diffrn_measurement_method 'phi and omega scans'
_diffrn_radiation_monochromator graphite
_diffrn_radiation_source 'fine-focus sealed tube'
_diffrn_radiation_type MoK\a
_diffrn_radiation_wavelength 0.71073
_diffrn_reflns_av_R_equivalents 0.0426
_diffrn_reflns_av_sigmaI/netI 0.0673
_diffrn_reflns_limit_h_max 11
_diffrn_reflns_limit_h_min -11
_diffrn_reflns_limit_k_max 15
_diffrn_reflns_limit_k_min -15
_diffrn_reflns_limit_l_max 22
_diffrn_reflns_limit_l_min -25
_diffrn_reflns_number 19649
_diffrn_reflns_theta_full 25.00
_diffrn_reflns_theta_max 25.00
_diffrn_reflns_theta_min 3.34
_exptl_absorpt_coefficient_mu 1.833
_exptl_absorpt_correction_T_max 0.8100
_exptl_absorpt_correction_T_min 0.6994
_exptl_absorpt_correction_type multi-scan
_exptl_crystal_colour colorless
_exptl_crystal_density_diffrn 1.781
_exptl_crystal_density_method 'not measured'
_exptl_crystal_description block
_exptl_crystal_F_000 1374
_exptl_crystal_size_max 0.21
_exptl_crystal_size_mid 0.17
_exptl_crystal_size_min 0.12
_refine_diff_density_max 2.187
_refine_diff_density_min -2.075
_refine_diff_density_rms 0.129
_refine_ls_extinction_method none
_refine_ls_goodness_of_fit_ref 1.013
_refine_ls_hydrogen_treatment mixed
_refine_ls_matrix_type full
_refine_ls_number_parameters 735
_refine_ls_number_reflns 9005
_refine_ls_number_restraints 0
_refine_ls_restrained_S_all 1.013
_refine_ls_R_factor_all 0.0766
_refine_ls_R_factor_gt 0.0666
_refine_ls_shift/su_max 0.008
_refine_ls_shift/su_mean 0.000
_refine_ls_structure_factor_coef Fsqd
_refine_ls_weighting_details 'calc w=1/[\s^2^(Fo^2^)+(0.0632P)^2^+19.7189P] where P=(Fo^2^+2Fc^2^)/3'
_refine_ls_weighting_scheme calc
_refine_ls_wR_factor_gt 0.1510
_refine_ls_wR_factor_ref 0.1567
_reflns_number_gt 8021
_reflns_number_total 9005
_reflns_threshold_expression >2sigma(I)
_cod_data_source_file c8dt03832e2.cif
_cod_data_source_block 2d
_cod_depositor_comments
;
The following automatic conversions were performed:

'_symmetry_cell_setting' value 'Triclinic' changed to 'triclinic'
according to
/home/data/users/saulius/crontab/automatic-downloads/rss-feeds/RSC/lib/dictionaries/cif_core.dic
dictionary named 'cif_core.dic' version 2.4.2 from 2011-04-26.

Automatic conversion script
Id: cif_fix_values 4973 2017-02-22 13:04:09Z antanas 

 Adding full bibliography for 7048136--7048145.cif.
;
_cod_original_cell_volume 2569.6(2)
_cod_original_sg_symbol_H-M P-1
_cod_database_code 7048141

loop_
_symmetry_equiv_pos_as_xyz
'x, y, z'
'-x, -y, -z'

loop_
_atom_site_label
_atom_site_type_symbol
_atom_site_fract_x
_atom_site_fract_y
_atom_site_fract_z
_atom_site_U_iso_or_equiv
_atom_site_adp_type
_atom_site_occupancy
_atom_site_symmetry_multiplicity
_atom_site_calc_flag
_atom_site_refinement_flags
Dy2 Dy 0.61395(4) 0.48905(3) 0.256921(17) 0.02956(13) Uani 1 1 d .
K2 K 0.2023(4) 0.4462(4) 0.2428(2) 0.1192(13) Uani 1 1 d .
Cl3 Cl 0.0915(2) 0.8178(2) 0.54171(12) 0.0549(6) Uani 1 1 d .
Cl4 Cl 0.7239(3) 1.0368(2) 0.39502(14) 0.0645(7) Uani 1 1 d .
Cl2 Cl 0.4511(3) 0.2564(2) -0.07514(13) 0.0597(7) Uani 1 1 d .
Cl1 Cl 1.2161(2) -0.0499(2) 0.10528(14) 0.0628(7) Uani 1 1 d .
F3 F 0.0498(5) 0.7111(5) 0.4446(3) 0.0604(15) Uani 1 1 d .
F4 F 0.8921(5) 0.8626(5) 0.3370(3) 0.0657(16) Uani 1 1 d .
F1 F 1.2318(5) 0.1251(6) 0.1648(3) 0.0704(18) Uani 1 1 d .
F2 F 0.3012(6) 0.3280(6) 0.0326(3) 0.0693(17) Uani 1 1 d .
O11 O 0.1794(7) 0.7293(6) 0.2329(4) 0.070(2) Uani 1 1 d .
O10 O 0.3875(6) 0.6099(5) 0.2253(3) 0.0391(13) Uani 1 1 d .
O12 O 0.6116(6) 0.6738(5) 0.2509(3) 0.0443(14) Uani 1 1 d .
O5 O 0.9987(6) 0.4714(6) 0.1452(3) 0.0562(18) Uani 1 1 d .
O4 O 0.7985(6) 0.5282(5) 0.1920(3) 0.0405(14) Uani 1 1 d .
O6 O 0.5786(6) 0.4656(5) 0.1564(3) 0.0385(13) Uani 1 1 d .
O3 O 0.7782(6) 0.3048(5) 0.2536(3) 0.0379(13) Uani 1 1 d .
O2 O 0.4985(6) 0.3520(5) 0.2840(3) 0.0390(13) Uani 1 1 d .
O1 O 0.3940(7) 0.2304(6) 0.2697(5) 0.078(3) Uani 1 1 d .
O8 O 0.9150(6) 0.4695(6) 0.4027(3) 0.0532(17) Uani 1 1 d .
O7 O 0.7759(6) 0.4477(5) 0.3353(3) 0.0470(15) Uani 1 1 d .
O9 O 0.4968(5) 0.5235(5) 0.3544(2) 0.0341(12) Uani 1 1 d .
N1 N 0.7118(7) 0.0623(5) 0.1773(3) 0.0349(15) Uani 1 1 d .
N2 N 0.8357(7) 0.3579(6) 0.0183(3) 0.0389(16) Uani 1 1 d .
N4 N 0.3302(7) 0.9262(5) 0.3136(3) 0.0358(15) Uani 1 1 d .
N3 N 0.6034(7) 0.6470(6) 0.4941(3) 0.0342(15) Uani 1 1 d .
C29 C 0.5328(8) 0.5596(6) 0.3967(3) 0.0269(15) Uani 1 1 d .
C34 C 0.3583(9) 0.7221(7) 0.5171(4) 0.0373(18) Uani 1 1 d .
H34 H 0.3818 0.7485 0.5496 0.045 Uiso 1 1 calc R
C33 C 0.2207(8) 0.7399(7) 0.5028(4) 0.0374(19) Uani 1 1 d .
C16 C 0.6605(8) 0.4343(6) 0.1146(3) 0.0297(16) Uani 1 1 d .
C18 C 0.4776(9) 0.3788(7) 0.0722(4) 0.0401(19) Uani 1 1 d .
H18 H 0.4188 0.4010 0.1041 0.048 Uiso 1 1 calc R
C3 C 0.7558(8) 0.2288(6) 0.2336(3) 0.0296(16) Uani 1 1 d .
C28 C 0.6738(8) 0.5466(6) 0.4127(3) 0.0296(16) Uani 1 1 d .
C27 C 0.7971(8) 0.4845(7) 0.3810(4) 0.0355(18) Uani 1 1 d .
C9 C 0.8445(8) 0.0759(7) 0.1761(4) 0.0334(17) Uani 1 1 d .
C14 C 0.8720(9) 0.4827(7) 0.1518(4) 0.0353(18) Uani 1 1 d .
C5 C 1.0005(8) 0.1736(7) 0.1983(4) 0.0396(19) Uani 1 1 d .
H5 H 1.0178 0.2279 0.2153 0.048 Uiso 1 1 calc R
C41 C 0.3741(8) 0.7707(6) 0.2651(4) 0.0343(17) Uani 1 1 d .
C13 C 0.6100(8) 0.1259(7) 0.2078(4) 0.0375(19) Uani 1 1 d .
H13 H 0.5230 0.1134 0.2100 0.045 Uiso 1 1 calc R
C31 C 0.2852(8) 0.6370(7) 0.4226(4) 0.0351(18) Uani 1 1 d .
H31 H 0.2594 0.6074 0.3921 0.042 Uiso 1 1 calc R
C21 C 0.6483(9) 0.3131(7) -0.0248(4) 0.0393(19) Uani 1 1 d .
H21 H 0.7050 0.2919 -0.0575 0.047 Uiso 1 1 calc R
C39 C 0.7006(8) 0.5897(7) 0.4611(4) 0.0362(18) Uani 1 1 d .
H39 H 0.7931 0.5778 0.4713 0.043 Uiso 1 1 calc R
C48 C 0.4717(8) 0.9091(6) 0.3211(4) 0.0337(17) Uani 1 1 d .
C2 C 0.6247(8) 0.2055(6) 0.2350(4) 0.0343(18) Uani 1 1 d .
C35 C 0.4633(8) 0.6636(6) 0.4821(3) 0.0280(16) Uani 1 1 d .
C22 C 0.6987(8) 0.3530(6) 0.0197(4) 0.0328(17) Uani 1 1 d .
C42 C 0.5217(8) 0.7506(6) 0.2692(4) 0.0338(18) Uani 1 1 d .
C51 C 0.0976(9) 1.0124(8) 0.3587(5) 0.052(2) Uani 1 1 d .
H51A H 0.0800 0.9394 0.3654 0.062 Uiso 1 1 calc R
H51B H 0.0160 1.0775 0.3472 0.062 Uiso 1 1 calc R
C20 C 0.5147(9) 0.3049(7) -0.0204(4) 0.041(2) Uani 1 1 d .
C1 C 0.4959(9) 0.2665(6) 0.2649(4) 0.040(2) Uani 1 1 d .
C4 C 0.8671(8) 0.1574(6) 0.2028(4) 0.0332(17) Uani 1 1 d .
C30 C 0.4267(8) 0.6208(6) 0.4339(3) 0.0275(15) Uani 1 1 d .
C46 C 0.6612(9) 0.9575(7) 0.3576(4) 0.041(2) Uani 1 1 d .
C10 C 0.6862(9) -0.0203(7) 0.1488(4) 0.043(2) Uani 1 1 d .
H10 H 0.7270 -0.1001 0.1715 0.051 Uiso 1 1 calc R
C44 C 0.7113(8) 0.8082(7) 0.3047(4) 0.0377(19) Uani 1 1 d .
H44 H 0.7757 0.7517 0.2899 0.045 Uiso 1 1 calc R
C43 C 0.5666(8) 0.8252(6) 0.2981(4) 0.0304(16) Uani 1 1 d .
C6 C 1.1041(8) 0.1093(8) 0.1688(4) 0.044(2) Uani 1 1 d .
C17 C 0.6145(8) 0.3880(6) 0.0687(4) 0.0334(17) Uani 1 1 d .
C49 C 0.2304(9) 1.0244(7) 0.3300(4) 0.0397(19) Uani 1 1 d .
H49 H 0.2282 1.0990 0.3018 0.048 Uiso 1 1 calc R
C52 C 0.2884(8) 0.8579(6) 0.2855(4) 0.0379(19) Uani 1 1 d .
H52 H 0.1932 0.8723 0.2799 0.045 Uiso 1 1 calc R
C47 C 0.5212(9) 0.9767(7) 0.3513(4) 0.042(2) Uani 1 1 d .
H47 H 0.4588 1.0334 0.3666 0.050 Uiso 1 1 calc R
C32 C 0.1864(8) 0.6953(7) 0.4559(4) 0.0356(18) Uani 1 1 d .
C37 C 0.6211(11) 0.7988(10) 0.5446(6) 0.071(3) Uani 1 1 d .
H37A H 0.5954 0.8235 0.5833 0.085 Uiso 1 1 calc R
H37B H 0.5798 0.8539 0.5056 0.085 Uiso 1 1 calc R
C8 C 0.9538(8) 0.0097(7) 0.1465(4) 0.040(2) Uani 1 1 d .
H8 H 0.9387 -0.0453 0.1293 0.048 Uiso 1 1 calc R
C7 C 1.0817(8) 0.0271(7) 0.1432(4) 0.041(2) Uani 1 1 d .
C36 C 0.6443(9) 0.6793(8) 0.5483(5) 0.046(2) Uani 1 1 d .
H36 H 0.6334 0.6312 0.5906 0.055 Uiso 1 1 calc R
C26 C 0.8802(9) 0.4020(7) 0.0603(4) 0.0389(19) Uani 1 1 d .
H26 H 0.9709 0.4071 0.0563 0.047 Uiso 1 1 calc R
C15 C 0.8024(8) 0.4396(6) 0.1084(4) 0.0329(17) Uani 1 1 d .
C23 C 0.9296(10) 0.3231(8) -0.0318(4) 0.048(2) Uani 1 1 d .
H23 H 0.9145 0.3766 -0.0742 0.057 Uiso 1 1 calc R
C50 C 0.2044(9) 1.0198(8) 0.3988(4) 0.047(2) Uani 1 1 d .
H50A H 0.2531 0.9512 0.4300 0.057 Uiso 1 1 calc R
H50B H 0.1891 1.0894 0.4118 0.057 Uiso 1 1 calc R
C40 C 0.3094(8) 0.6973(6) 0.2389(4) 0.0384(19) Uani 1 1 d .
C11 C 0.6799(10) 0.0044(9) 0.0779(5) 0.056(3) Uani 1 1 d .
H11A H 0.7179 -0.0585 0.0587 0.068 Uiso 1 1 calc R
H11B H 0.6915 0.0765 0.0531 0.068 Uiso 1 1 calc R
C45 C 0.7540(9) 0.8753(7) 0.3327(4) 0.041(2) Uani 1 1 d .
C19 C 0.4322(9) 0.3377(7) 0.0291(4) 0.041(2) Uani 1 1 d .
C25 C 1.0741(10) 0.2556(10) -0.0148(6) 0.064(3) Uani 1 1 d .
H25A H 1.1029 0.2371 0.0295 0.076 Uiso 1 1 calc R
H25B H 1.1453 0.2689 -0.0456 0.076 Uiso 1 1 calc R
C38 C 0.7628(10) 0.7233(10) 0.5413(5) 0.062(3) Uani 1 1 d .
H38A H 0.8086 0.7324 0.5003 0.074 Uiso 1 1 calc R
H38B H 0.8242 0.7019 0.5780 0.074 Uiso 1 1 calc R
C12 C 0.5503(10) 0.0061(11) 0.1161(6) 0.073(4) Uani 1 1 d .
H12A H 0.4835 0.0793 0.1143 0.088 Uiso 1 1 calc R
H12B H 0.5099 -0.0557 0.1199 0.088 Uiso 1 1 calc R
C24 C 0.9745(10) 0.2004(9) -0.0304(5) 0.060(3) Uani 1 1 d .
H24A H 0.9847 0.1804 -0.0708 0.072 Uiso 1 1 calc R
H24B H 0.9422 0.1485 0.0044 0.072 Uiso 1 1 calc R
O2W O 0.0434(7) 0.3118(7) 0.3121(4) 0.076(2) Uani 1 1 d .
H2WA H 0.0905 0.2424 0.3193 0.114 Uiso 1 1 d R
H2WB H -0.0250 0.3173 0.2892 0.114 Uiso 1 1 d R
O3W O -0.0768(9) 0.7225(7) 0.1853(5) 0.076(2) Uani 1 1 d G
H3WA H -0.0617 0.6551 0.2087 0.114 Uiso 1 1 d G
H3WB H -0.1378 0.7344 0.1569 0.114 Uiso 1 1 d G
O1W O 0.1084(11) 0.5491(9) 0.3301(5) 0.109(3) Uani 1 1 d .
H1WA H 0.1491 0.5997 0.3281 0.164 Uiso 1 1 d R
H1WB H 0.1320 0.5029 0.3665 0.164 Uiso 1 1 d R

loop_
_atom_site_aniso_label
_atom_site_aniso_U_11
_atom_site_aniso_U_22
_atom_site_aniso_U_33
_atom_site_aniso_U_23
_atom_site_aniso_U_13
_atom_site_aniso_U_12
Dy2 0.0277(2) 0.0320(2) 0.0330(2) -0.01860(15) 0.00585(14) -0.00662(14)
K2 0.078(2) 0.141(3) 0.141(3) -0.068(3) 0.022(2) -0.011(2)
Cl3 0.0367(12) 0.0640(15) 0.0735(16) -0.0423(13) 0.0241(11) -0.0113(11)
Cl4 0.0484(14) 0.0745(17) 0.093(2) -0.0522(15) 0.0051(13) -0.0245(13)
Cl2 0.0552(15) 0.0717(16) 0.0720(16) -0.0437(14) -0.0040(12) -0.0244(13)
Cl1 0.0304(12) 0.0842(18) 0.0914(19) -0.0619(16) 0.0152(12) -0.0107(12)
F3 0.018(2) 0.099(4) 0.066(4) -0.039(3) 0.002(2) -0.003(3)
F4 0.028(3) 0.076(4) 0.105(5) -0.046(4) 0.001(3) -0.012(3)
F1 0.030(3) 0.102(5) 0.107(5) -0.067(4) 0.021(3) -0.028(3)
F2 0.041(3) 0.113(5) 0.077(4) -0.053(4) 0.008(3) -0.033(3)
O11 0.030(4) 0.054(4) 0.134(7) -0.044(4) 0.001(4) -0.008(3)
O10 0.040(3) 0.042(3) 0.039(3) -0.020(3) -0.004(3) -0.008(3)
O12 0.029(3) 0.036(3) 0.071(4) -0.028(3) 0.010(3) -0.003(2)
O5 0.036(4) 0.088(5) 0.070(4) -0.049(4) 0.016(3) -0.034(3)
O4 0.041(3) 0.047(3) 0.047(3) -0.028(3) 0.018(3) -0.021(3)
O6 0.033(3) 0.050(3) 0.037(3) -0.022(3) 0.009(3) -0.009(3)
O3 0.034(3) 0.037(3) 0.048(3) -0.025(3) 0.003(3) -0.008(2)
O2 0.041(3) 0.035(3) 0.046(3) -0.020(3) 0.014(3) -0.012(3)
O1 0.044(4) 0.060(4) 0.152(8) -0.058(5) 0.048(5) -0.029(4)
O8 0.022(3) 0.084(5) 0.057(4) -0.038(4) -0.005(3) -0.002(3)
O7 0.029(3) 0.064(4) 0.045(3) -0.031(3) 0.004(3) 0.004(3)
O9 0.027(3) 0.048(3) 0.032(3) -0.019(2) 0.002(2) -0.009(2)
N1 0.027(3) 0.033(3) 0.051(4) -0.021(3) 0.011(3) -0.011(3)
N2 0.041(4) 0.052(4) 0.039(4) -0.031(3) 0.014(3) -0.023(3)
N4 0.026(3) 0.027(3) 0.054(4) -0.016(3) 0.010(3) -0.003(3)
N3 0.029(4) 0.044(4) 0.039(4) -0.025(3) 0.004(3) -0.013(3)
C29 0.026(4) 0.030(4) 0.023(4) -0.008(3) -0.002(3) -0.004(3)
C34 0.036(5) 0.037(4) 0.043(5) -0.020(4) 0.007(4) -0.010(4)
C33 0.026(4) 0.039(4) 0.048(5) -0.019(4) 0.017(4) -0.006(3)
C16 0.032(4) 0.030(4) 0.028(4) -0.006(3) 0.000(3) -0.010(3)
C18 0.035(5) 0.046(5) 0.042(5) -0.019(4) 0.006(4) -0.010(4)
C3 0.031(4) 0.029(4) 0.028(4) -0.010(3) 0.005(3) -0.007(3)
C28 0.025(4) 0.038(4) 0.028(4) -0.014(3) 0.002(3) -0.007(3)
C27 0.034(5) 0.035(4) 0.035(4) -0.017(3) 0.004(4) 0.001(3)
C9 0.022(4) 0.036(4) 0.046(5) -0.019(4) 0.006(3) -0.007(3)
C14 0.037(5) 0.039(4) 0.039(4) -0.016(4) 0.008(4) -0.022(4)
C5 0.032(4) 0.047(5) 0.050(5) -0.024(4) 0.005(4) -0.015(4)
C41 0.031(4) 0.027(4) 0.044(5) -0.010(3) 0.003(4) -0.007(3)
C13 0.028(4) 0.034(4) 0.053(5) -0.015(4) 0.009(4) -0.012(3)
C31 0.026(4) 0.046(5) 0.037(4) -0.018(4) 0.003(3) -0.010(3)
C21 0.045(5) 0.041(5) 0.040(5) -0.023(4) 0.006(4) -0.014(4)
C39 0.025(4) 0.039(4) 0.048(5) -0.021(4) -0.001(4) -0.005(3)
C48 0.031(4) 0.028(4) 0.043(5) -0.010(3) 0.005(4) -0.010(3)
C2 0.033(4) 0.030(4) 0.044(5) -0.014(3) 0.007(4) -0.012(3)
C35 0.029(4) 0.029(4) 0.030(4) -0.012(3) 0.004(3) -0.011(3)
C22 0.033(4) 0.034(4) 0.035(4) -0.013(3) 0.003(3) -0.012(3)
C42 0.031(4) 0.027(4) 0.041(5) -0.006(3) 0.013(4) -0.010(3)
C51 0.034(5) 0.041(5) 0.083(7) -0.028(5) 0.015(5) -0.009(4)
C20 0.046(5) 0.036(4) 0.048(5) -0.018(4) -0.004(4) -0.016(4)
C1 0.033(5) 0.026(4) 0.061(6) -0.014(4) 0.014(4) -0.009(3)
C4 0.027(4) 0.032(4) 0.039(4) -0.016(3) -0.001(3) -0.002(3)
C30 0.028(4) 0.028(4) 0.023(4) -0.007(3) -0.001(3) -0.003(3)
C46 0.034(5) 0.047(5) 0.050(5) -0.019(4) 0.000(4) -0.015(4)
C10 0.043(5) 0.037(4) 0.059(6) -0.027(4) 0.010(4) -0.016(4)
C44 0.032(4) 0.031(4) 0.047(5) -0.013(4) 0.007(4) -0.003(3)
C43 0.029(4) 0.025(4) 0.040(4) -0.011(3) 0.006(3) -0.010(3)
C6 0.023(4) 0.055(5) 0.057(6) -0.025(4) 0.003(4) -0.006(4)
C17 0.036(4) 0.033(4) 0.033(4) -0.011(3) 0.004(3) -0.011(3)
C49 0.033(4) 0.028(4) 0.057(5) -0.018(4) 0.008(4) -0.004(3)
C52 0.027(4) 0.031(4) 0.057(5) -0.016(4) 0.004(4) -0.007(3)
C47 0.038(5) 0.033(4) 0.056(5) -0.023(4) 0.008(4) -0.005(4)
C32 0.026(4) 0.043(5) 0.038(4) -0.014(4) 0.001(3) -0.006(3)
C37 0.054(6) 0.084(8) 0.106(9) -0.070(7) 0.011(6) -0.028(6)
C8 0.028(4) 0.048(5) 0.051(5) -0.031(4) 0.005(4) -0.007(4)
C7 0.025(4) 0.045(5) 0.056(5) -0.023(4) 0.005(4) -0.005(4)
C36 0.035(5) 0.059(6) 0.054(5) -0.031(5) 0.000(4) -0.015(4)
C26 0.041(5) 0.043(5) 0.043(5) -0.020(4) 0.013(4) -0.022(4)
C15 0.039(4) 0.034(4) 0.031(4) -0.014(3) 0.008(3) -0.015(3)
C23 0.047(5) 0.069(6) 0.046(5) -0.036(5) 0.025(4) -0.030(5)
C50 0.039(5) 0.048(5) 0.057(6) -0.026(4) 0.012(4) -0.008(4)
C40 0.032(5) 0.028(4) 0.053(5) -0.010(4) 0.004(4) -0.007(3)
C11 0.051(6) 0.065(6) 0.064(6) -0.035(5) 0.006(5) -0.017(5)
C45 0.033(5) 0.041(5) 0.050(5) -0.012(4) 0.004(4) -0.010(4)
C19 0.032(5) 0.045(5) 0.052(5) -0.018(4) 0.004(4) -0.015(4)
C25 0.040(6) 0.098(8) 0.073(7) -0.052(6) 0.019(5) -0.027(6)
C38 0.041(6) 0.099(8) 0.072(7) -0.057(6) 0.005(5) -0.029(6)
C12 0.035(5) 0.095(9) 0.122(10) -0.076(8) 0.014(6) -0.025(6)
C24 0.045(6) 0.073(7) 0.083(7) -0.054(6) 0.019(5) -0.021(5)
O2W 0.037(4) 0.087(6) 0.109(6) -0.057(5) -0.002(4) 0.004(4)
O3W 0.063(5) 0.056(5) 0.112(7) -0.030(4) -0.015(5) -0.010(4)
O1W 0.119(9) 0.136(9) 0.101(7) -0.025(6) 0.011(6) -0.087(7)

loop_
_atom_type_symbol
_atom_type_description
_atom_type_scat_dispersion_real
_atom_type_scat_dispersion_imag
_atom_type_scat_source
C C 0.0030 0.0020 'International Tables Vol C Tables 4.2.6.8 and 6.1.1.4'
H H 0.0000 0.0000 'International Tables Vol C Tables 4.2.6.8 and 6.1.1.4'
Cl Cl 0.1480 0.1590 'International Tables Vol C Tables 4.2.6.8 and 6.1.1.4'
Dy Dy -0.1890 4.4100 'International Tables Vol C Tables 4.2.6.8 and 6.1.1.4'
F F 0.0170 0.0100 'International Tables Vol C Tables 4.2.6.8 and 6.1.1.4'
K K 0.2010 0.2490 'International Tables Vol C Tables 4.2.6.8 and 6.1.1.4'
N N 0.0060 0.0030 'International Tables Vol C Tables 4.2.6.8 and 6.1.1.4'
O O 0.0110 0.0060 'International Tables Vol C Tables 4.2.6.8 and 6.1.1.4'

loop_
_geom_angle_atom_site_label_1
_geom_angle_atom_site_label_2
_geom_angle_atom_site_label_3
_geom_angle
O7 Dy2 O2 107.3(2)
O7 Dy2 O12 82.4(2)
O2 Dy2 O12 147.84(19)
O7 Dy2 O6 143.99(18)
O2 Dy2 O6 78.7(2)
O12 Dy2 O6 111.7(2)
O7 Dy2 O4 81.6(2)
O2 Dy2 O4 138.71(18)
O12 Dy2 O4 72.09(19)
O6 Dy2 O4 72.51(19)
O7 Dy2 O10 139.80(18)
O2 Dy2 O10 82.5(2)
O12 Dy2 O10 71.67(19)
O6 Dy2 O10 75.58(18)
O4 Dy2 O10 117.0(2)
O7 Dy2 O9 70.59(18)
O2 Dy2 O9 77.92(18)
O12 Dy2 O9 76.7(2)
O6 Dy2 O9 143.47(18)
O4 Dy2 O9 140.45(18)
O10 Dy2 O9 73.84(18)
O7 Dy2 O3 74.05(19)
O2 Dy2 O3 71.09(19)
O12 Dy2 O3 140.29(19)
O6 Dy2 O3 74.77(19)
O4 Dy2 O3 73.17(19)
O10 Dy2 O3 143.39(18)
O9 Dy2 O3 122.37(18)
C40 O10 Dy2 135.2(5)
C42 O12 Dy2 130.0(5)
C14 O4 Dy2 133.6(5)
C16 O6 Dy2 132.7(5)
C3 O3 Dy2 127.7(5)
C1 O2 Dy2 136.6(5)
C27 O7 Dy2 139.5(5)
C29 O9 Dy2 130.1(5)
C13 N1 C9 118.1(6)
C13 N1 C10 121.7(7)
C9 N1 C10 120.1(6)
C26 N2 C22 120.3(6)
C26 N2 C23 119.4(7)
C22 N2 C23 120.1(6)
C52 N4 C48 118.8(6)
C52 N4 C49 121.5(7)
C48 N4 C49 119.4(6)
C39 N3 C35 119.7(6)
C39 N3 C36 119.7(7)
C35 N3 C36 120.1(6)
O9 C29 C28 125.0(6)
O9 C29 C30 119.7(7)
C28 C29 C30 115.3(6)
C33 C34 C35 119.5(7)
C33 C34 H34 120.3
C35 C34 H34 120.3
C34 C33 C32 119.9(7)
C34 C33 Cl3 120.2(6)
C32 C33 Cl3 119.9(6)
O6 C16 C15 124.6(7)
O6 C16 C17 119.7(7)
C15 C16 C17 115.7(6)
C19 C18 C17 119.8(7)
C19 C18 H18 120.1
C17 C18 H18 120.1
O3 C3 C2 125.4(7)
O3 C3 C4 120.3(7)
C2 C3 C4 114.2(6)
C39 C28 C29 119.6(7)
C39 C28 C27 117.0(7)
C29 C28 C27 123.4(6)
O8 C27 O7 123.8(7)
O8 C27 C28 117.9(7)
O7 C27 C28 118.4(7)
N1 C9 C4 119.5(6)
N1 C9 C8 120.0(7)
C4 C9 C8 120.5(7)
O5 C14 O4 124.3(7)
O5 C14 C15 117.5(7)
O4 C14 C15 118.2(7)
C6 C5 C4 119.7(7)
C6 C5 H5 120.1
C4 C5 H5 120.1
C52 C41 C42 119.0(7)
C52 C41 C40 118.3(7)
C42 C41 C40 122.7(7)
C2 C13 N1 125.5(7)
C2 C13 H13 117.2
N1 C13 H13 117.2
C32 C31 C30 120.4(7)
C32 C31 H31 119.8
C30 C31 H31 119.8
C20 C21 C22 120.0(7)
C20 C21 H21 120.0
C22 C21 H21 120.0
N3 C39 C28 124.8(7)
N3 C39 H39 117.6
C28 C39 H39 117.6
N4 C48 C43 119.5(7)
N4 C48 C47 121.1(7)
C43 C48 C47 119.4(7)
C13 C2 C3 120.3(7)
C13 C2 C1 115.8(7)
C3 C2 C1 123.9(7)
N3 C35 C30 119.2(6)
N3 C35 C34 120.9(7)
C30 C35 C34 119.9(7)
N2 C22 C21 121.6(7)
N2 C22 C17 117.2(7)
C21 C22 C17 121.3(7)
O12 C42 C41 125.0(7)
O12 C42 C43 119.3(7)
C41 C42 C43 115.8(6)
C49 C51 C50 61.0(6)
C49 C51 H51A 117.7
C50 C51 H51A 117.7
C49 C51 H51B 117.7
C50 C51 H51B 117.7
H51A C51 H51B 114.8
C21 C20 C19 118.6(7)
C21 C20 Cl2 120.4(7)
C19 C20 Cl2 121.0(7)
O1 C1 O2 123.5(8)
O1 C1 C2 117.9(7)
O2 C1 C2 118.6(7)
C9 C4 C5 118.5(7)
C9 C4 C3 122.3(7)
C5 C4 C3 119.1(7)
C31 C30 C35 118.7(7)
C31 C30 C29 119.9(6)
C35 C30 C29 121.4(7)
C47 C46 C45 120.2(8)
C47 C46 Cl4 120.3(6)
C45 C46 Cl4 119.5(7)
N1 C10 C12 119.1(8)
N1 C10 C11 119.0(8)
C12 C10 C11 60.3(7)
N1 C10 H10 115.7
C12 C10 H10 115.7
C11 C10 H10 115.7
C45 C44 C43 118.9(7)
C45 C44 H44 120.5
C43 C44 H44 120.5
C48 C43 C44 119.9(7)
C48 C43 C42 121.6(7)
C44 C43 C42 118.4(7)
F1 C6 C5 119.4(8)
F1 C6 C7 119.2(7)
C5 C6 C7 121.5(8)
C22 C17 C18 117.7(7)
C22 C17 C16 123.3(7)
C18 C17 C16 119.1(7)
N4 C49 C51 119.1(7)
N4 C49 C50 118.2(7)
C51 C49 C50 59.4(6)
N4 C49 H49 116.1
C51 C49 H49 116.1
C50 C49 H49 116.1
C41 C52 N4 125.2(8)
C41 C52 H52 117.4
N4 C52 H52 117.4
C46 C47 C48 119.4(7)
C46 C47 H47 120.3
C48 C47 H47 120.3
F3 C32 C31 120.1(7)
F3 C32 C33 118.2(7)
C31 C32 C33 121.6(7)
C36 C37 C38 59.0(7)
C36 C37 H37A 117.9
C38 C37 H37A 117.9
C36 C37 H37B 117.9
C38 C37 H37B 117.9
H37A C37 H37B 115.0
C7 C8 C9 119.5(7)
C7 C8 H8 120.3
C9 C8 H8 120.3
C8 C7 C6 120.2(7)
C8 C7 Cl1 120.5(6)
C6 C7 Cl1 119.3(6)
C38 C36 N3 118.3(8)
C38 C36 C37 61.3(7)
N3 C36 C37 119.3(9)
C38 C36 H36 115.7
N3 C36 H36 115.7
C37 C36 H36 115.7
N2 C26 C15 125.2(8)
N2 C26 H26 117.4
C15 C26 H26 117.4
C26 C15 C16 118.2(7)
C26 C15 C14 117.4(7)
C16 C15 C14 124.4(6)
N2 C23 C25 119.1(8)
N2 C23 C24 117.7(8)
C25 C23 C24 60.2(7)
N2 C23 H23 116.1
C25 C23 H23 116.1
C24 C23 H23 116.1
C51 C50 C49 59.6(6)
C51 C50 H50A 117.8
C49 C50 H50A 117.8
C51 C50 H50B 117.8
C49 C50 H50B 117.8
H50A C50 H50B 115.0
O11 C40 O10 124.6(8)
O11 C40 C41 116.5(7)
O10 C40 C41 118.9(7)
C10 C11 C12 59.8(7)
C10 C11 H11A 117.8
C12 C11 H11A 117.8
C10 C11 H11B 117.8
C12 C11 H11B 117.8
H11A C11 H11B 114.9
F4 C45 C44 119.3(7)
F4 C45 C46 118.6(7)
C44 C45 C46 122.2(8)
F2 C19 C18 119.9(7)
F2 C19 C20 117.4(7)
C18 C19 C20 122.7(8)
C23 C25 C24 60.6(7)
C23 C25 H25A 117.7
C24 C25 H25A 117.7
C23 C25 H25B 117.7
C24 C25 H25B 117.7
H25A C25 H25B 114.8
C36 C38 C37 59.7(6)
C36 C38 H38A 117.8
C37 C38 H38A 117.8
C36 C38 H38B 117.8
C37 C38 H38B 117.8
H38A C38 H38B 114.9
C10 C12 C11 59.9(6)
C10 C12 H12A 117.8
C11 C12 H12A 117.8
C10 C12 H12B 117.8
C11 C12 H12B 117.8
H12A C12 H12B 114.9
C23 C24 C25 59.2(7)
C23 C24 H24A 117.9
C25 C24 H24A 117.9
C23 C24 H24B 117.9
C25 C24 H24B 117.9
H24A C24 H24B 115.0
H2WA O2W H2WB 104.5
H3WA O3W H3WB 109.5
H1WA O1W H1WB 104.5

loop_
_geom_bond_atom_site_label_1
_geom_bond_atom_site_label_2
_geom_bond_distance
Dy2 O7 2.284(6)
Dy2 O2 2.303(5)
Dy2 O12 2.318(5)
Dy2 O6 2.346(5)
Dy2 O4 2.348(5)
Dy2 O10 2.370(6)
Dy2 O9 2.438(5)
Dy2 O3 2.461(5)
Cl3 C33 1.715(7)
Cl4 C46 1.722(8)
Cl2 C20 1.713(8)
Cl1 C7 1.727(8)
F3 C32 1.357(9)
F4 C45 1.356(10)
F1 C6 1.351(10)
F2 C19 1.354(10)
O11 C40 1.254(10)
O10 C40 1.257(9)
O12 C42 1.256(9)
O5 C14 1.243(10)
O4 C14 1.257(9)
O6 C16 1.252(9)
O3 C3 1.242(9)
O2 C1 1.273(9)
O1 C1 1.228(10)
O8 C27 1.248(10)
O7 C27 1.260(9)
O9 C29 1.246(8)
N1 C13 1.363(10)
N1 C9 1.392(10)
N1 C10 1.446(10)
N2 C26 1.350(10)
N2 C22 1.395(10)
N2 C23 1.469(10)
N4 C52 1.357(10)
N4 C48 1.388(10)
N4 C49 1.469(9)
N3 C39 1.332(10)
N3 C35 1.393(10)
N3 C36 1.465(10)
C29 C28 1.433(10)
C29 C30 1.463(10)
C34 C33 1.377(11)
C34 C35 1.411(10)
C34 H34 0.9300
C33 C32 1.398(11)
C16 C15 1.444(11)
C16 C17 1.446(10)
C18 C19 1.350(11)
C18 C17 1.411(11)
C18 H18 0.9300
C3 C2 1.431(11)
C3 C4 1.472(10)
C28 C39 1.385(10)
C28 C27 1.497(10)
C9 C4 1.396(10)
C9 C8 1.410(10)
C14 C15 1.507(10)
C5 C6 1.365(11)
C5 C4 1.408(11)
C5 H5 0.9300
C41 C52 1.353(11)
C41 C42 1.435(11)
C41 C40 1.520(11)
C13 C2 1.350(11)
C13 H13 0.9300
C31 C32 1.350(11)
C31 C30 1.405(11)
C31 H31 0.9300
C21 C20 1.373(12)
C21 C22 1.389(11)
C21 H21 0.9300
C39 H39 0.9300
C48 C43 1.389(10)
C48 C47 1.420(11)
C2 C1 1.509(11)
C35 C30 1.415(10)
C22 C17 1.404(10)
C42 C43 1.453(11)
C51 C49 1.468(12)
C51 C50 1.466(13)
C51 H51A 0.9700
C51 H51B 0.9700
C20 C19 1.393(12)
C46 C47 1.366(12)
C46 C45 1.387(12)
C10 C12 1.488(14)
C10 C11 1.490(13)
C10 H10 0.9800
C44 C45 1.347(12)
C44 C43 1.417(11)
C44 H44 0.9300
C6 C7 1.386(12)
C49 C50 1.490(12)
C49 H49 0.9800
C52 H52 0.9300
C47 H47 0.9300
C37 C36 1.453(14)
C37 C38 1.477(14)
C37 H37A 0.9700
C37 H37B 0.9700
C8 C7 1.361(11)
C8 H8 0.9300
C36 C38 1.443(13)
C36 H36 0.9800
C26 C15 1.369(11)
C26 H26 0.9300
C23 C25 1.468(14)
C23 C24 1.489(13)
C23 H23 0.9800
C50 H50A 0.9700
C50 H50B 0.9700
C11 C12 1.496(14)
C11 H11A 0.9700
C11 H11B 0.9700
C25 C24 1.482(13)
C25 H25A 0.9700
C25 H25B 0.9700
C38 H38A 0.9700
C38 H38B 0.9700
C12 H12A 0.9700
C12 H12B 0.9700
C24 H24A 0.9700
C24 H24B 0.9700
O2W H2WA 0.8500
O2W H2WB 0.8500
O3W H3WA 0.8500
O3W H3WB 0.8500
O1W H1WA 0.8501
O1W H1WB 0.8500

loop_
_geom_torsion_atom_site_label_1
_geom_torsion_atom_site_label_2
_geom_torsion_atom_site_label_3
_geom_torsion_atom_site_label_4
_geom_torsion
O7 Dy2 O10 C40 15.8(9)
O2 Dy2 O10 C40 123.9(8)
O12 Dy2 O10 C40 -36.7(7)
O6 Dy2 O10 C40 -155.9(8)
O4 Dy2 O10 C40 -94.6(8)
O9 Dy2 O10 C40 44.3(7)
O3 Dy2 O10 C40 167.3(7)
O7 Dy2 O12 C42 -106.5(7)
O2 Dy2 O12 C42 4.2(10)
O6 Dy2 O12 C42 107.9(7)
O4 Dy2 O12 C42 170.0(8)
O10 Dy2 O12 C42 42.4(7)
O9 Dy2 O12 C42 -34.7(7)
O3 Dy2 O12 C42 -160.0(6)
O7 Dy2 O4 C14 113.3(8)
O2 Dy2 O4 C14 6.6(9)
O12 Dy2 O4 C14 -162.0(8)
O6 Dy2 O4 C14 -41.4(8)
O10 Dy2 O4 C14 -104.4(8)
O9 Dy2 O4 C14 158.3(7)
O3 Dy2 O4 C14 37.5(8)
O7 Dy2 O6 C16 -14.7(9)
O2 Dy2 O6 C16 -118.7(7)
O12 Dy2 O6 C16 93.1(7)
O4 Dy2 O6 C16 31.3(7)
O10 Dy2 O6 C16 156.2(7)
O9 Dy2 O6 C16 -169.9(6)
O3 Dy2 O6 C16 -45.5(7)
O7 Dy2 O3 C3 154.6(7)
O2 Dy2 O3 C3 39.5(6)
O12 Dy2 O3 C3 -149.4(6)
O6 Dy2 O3 C3 -43.6(6)
O4 Dy2 O3 C3 -119.5(6)
O10 Dy2 O3 C3 -6.7(8)
O9 Dy2 O3 C3 100.8(6)
O7 Dy2 O2 C1 -106.7(8)
O12 Dy2 O2 C1 149.7(8)
O6 Dy2 O2 C1 36.6(8)
O4 Dy2 O2 C1 -9.6(10)
O10 Dy2 O2 C1 113.3(8)
O9 Dy2 O2 C1 -171.7(9)
O3 Dy2 O2 C1 -41.0(8)
O2 Dy2 O7 C27 -107.8(9)
O12 Dy2 O7 C27 40.8(9)
O6 Dy2 O7 C27 157.6(8)
O4 Dy2 O7 C27 113.7(9)
O10 Dy2 O7 C27 -8.7(11)
O9 Dy2 O7 C27 -37.8(9)
O3 Dy2 O7 C27 -171.5(9)
O7 Dy2 O9 C29 34.8(6)
O2 Dy2 O9 C29 148.3(6)
O12 Dy2 O9 C29 -51.7(6)
O6 Dy2 O9 C29 -160.4(6)
O4 Dy2 O9 C29 -13.1(8)
O10 Dy2 O9 C29 -126.1(6)
O3 Dy2 O9 C29 90.2(6)
Dy2 O9 C29 C28 -27.4(11)
Dy2 O9 C29 C30 152.4(5)
C35 C34 C33 C32 3.0(12)
C35 C34 C33 Cl3 -176.3(6)
Dy2 O6 C16 C15 -22.3(11)
Dy2 O6 C16 C17 157.1(5)
Dy2 O3 C3 C2 -30.0(11)
Dy2 O3 C3 C4 146.9(6)
O9 C29 C28 C39 -179.4(7)
C30 C29 C28 C39 0.8(11)
O9 C29 C28 C27 -1.6(12)
C30 C29 C28 C27 178.7(7)
Dy2 O7 C27 O8 -154.2(7)
Dy2 O7 C27 C28 27.7(13)
C39 C28 C27 O8 4.3(12)
C29 C28 C27 O8 -173.6(8)
C39 C28 C27 O7 -177.6(8)
C29 C28 C27 O7 4.5(12)
C13 N1 C9 C4 -3.4(12)
C10 N1 C9 C4 178.9(8)
C13 N1 C9 C8 178.4(8)
C10 N1 C9 C8 0.6(12)
Dy2 O4 C14 O5 -141.8(7)
Dy2 O4 C14 C15 38.7(11)
C9 N1 C13 C2 3.0(13)
C10 N1 C13 C2 -179.3(8)
C35 N3 C39 C28 2.2(13)
C36 N3 C39 C28 174.4(8)
C29 C28 C39 N3 -2.1(13)
C27 C28 C39 N3 180.0(8)
C52 N4 C48 C43 1.7(11)
C49 N4 C48 C43 -171.8(7)
C52 N4 C48 C47 -178.8(8)
C49 N4 C48 C47 7.7(12)
N1 C13 C2 C3 -0.3(13)
N1 C13 C2 C1 178.8(8)
O3 C3 C2 C13 175.2(8)
C4 C3 C2 C13 -1.8(11)
O3 C3 C2 C1 -3.8(13)
C4 C3 C2 C1 179.1(7)
C39 N3 C35 C30 -1.1(11)
C36 N3 C35 C30 -173.3(7)
C39 N3 C35 C34 178.8(8)
C36 N3 C35 C34 6.7(11)
C33 C34 C35 N3 178.2(7)
C33 C34 C35 C30 -1.8(12)
C26 N2 C22 C21 177.0(8)
C23 N2 C22 C21 1.5(12)
C26 N2 C22 C17 -4.3(12)
C23 N2 C22 C17 -179.7(8)
C20 C21 C22 N2 177.2(8)
C20 C21 C22 C17 -1.5(13)
Dy2 O12 C42 C41 -37.5(12)
Dy2 O12 C42 C43 141.1(6)
C52 C41 C42 O12 -178.9(8)
C40 C41 C42 O12 1.4(13)
C52 C41 C42 C43 2.5(11)
C40 C41 C42 C43 -177.2(7)
C22 C21 C20 C19 0.2(13)
C22 C21 C20 Cl2 179.7(6)
Dy2 O2 C1 O1 -152.3(8)
Dy2 O2 C1 C2 28.1(13)
C13 C2 C1 O1 9.2(13)
C3 C2 C1 O1 -171.7(9)
C13 C2 C1 O2 -171.2(8)
C3 C2 C1 O2 7.9(13)
N1 C9 C4 C5 -176.9(8)
C8 C9 C4 C5 1.4(12)
N1 C9 C4 C3 1.2(12)
C8 C9 C4 C3 179.5(8)
C6 C5 C4 C9 -0.6(13)
C6 C5 C4 C3 -178.9(8)
O3 C3 C4 C9 -175.9(8)
C2 C3 C4 C9 1.3(11)
O3 C3 C4 C5 2.3(12)
C2 C3 C4 C5 179.5(7)
C32 C31 C30 C35 2.0(12)
C32 C31 C30 C29 -178.7(7)
N3 C35 C30 C31 179.3(7)
C34 C35 C30 C31 -0.7(11)
N3 C35 C30 C29 0.0(11)
C34 C35 C30 C29 -179.9(7)
O9 C29 C30 C31 1.0(11)
C28 C29 C30 C31 -179.2(7)
O9 C29 C30 C35 -179.7(7)
C28 C29 C30 C35 0.1(10)
C13 N1 C10 C12 38.0(13)
C9 N1 C10 C12 -144.3(9)
C13 N1 C10 C11 108.2(9)
C9 N1 C10 C11 -74.2(11)
N4 C48 C43 C44 179.1(7)
C47 C48 C43 C44 -0.4(12)
N4 C48 C43 C42 -3.0(12)
C47 C48 C43 C42 177.4(8)
C45 C44 C43 C48 -0.7(12)
C45 C44 C43 C42 -178.6(8)
O12 C42 C43 C48 -177.8(7)
C41 C42 C43 C48 0.9(11)
O12 C42 C43 C44 0.0(11)
C41 C42 C43 C44 178.8(7)
C4 C5 C6 F1 -179.8(8)
C4 C5 C6 C7 -0.4(14)
N2 C22 C17 C18 -177.4(7)
C21 C22 C17 C18 1.4(12)
N2 C22 C17 C16 3.7(12)
C21 C22 C17 C16 -177.5(7)
C19 C18 C17 C22 -0.2(12)
C19 C18 C17 C16 178.8(8)
O6 C16 C17 C22 178.7(7)
C15 C16 C17 C22 -1.9(11)
O6 C16 C17 C18 -0.1(11)
C15 C16 C17 C18 179.2(7)
C52 N4 C49 C51 42.5(12)
C48 N4 C49 C51 -144.1(8)
C52 N4 C49 C50 111.2(9)
C48 N4 C49 C50 -75.4(10)
C50 C51 C49 N4 107.4(9)
C42 C41 C52 N4 -4.0(13)
C40 C41 C52 N4 175.6(8)
C48 N4 C52 C41 1.9(13)
C49 N4 C52 C41 175.3(8)
C45 C46 C47 C48 2.2(14)
Cl4 C46 C47 C48 -179.1(7)
N4 C48 C47 C46 -179.9(8)
C43 C48 C47 C46 -0.4(13)
C30 C31 C32 F3 179.7(7)
C30 C31 C32 C33 -0.9(13)
C34 C33 C32 F3 177.7(8)
Cl3 C33 C32 F3 -3.0(11)
C34 C33 C32 C31 -1.7(13)
Cl3 C33 C32 C31 177.6(7)
N1 C9 C8 C7 177.3(8)
C4 C9 C8 C7 -1.0(13)
C9 C8 C7 C6 -0.1(14)
C9 C8 C7 Cl1 -178.1(7)
F1 C6 C7 C8 -179.8(9)
C5 C6 C7 C8 0.8(15)
F1 C6 C7 Cl1 -1.7(13)
C5 C6 C7 Cl1 178.9(7)
C39 N3 C36 C38 42.9(12)
C35 N3 C36 C38 -145.0(9)
C39 N3 C36 C37 114.1(10)
C35 N3 C36 C37 -73.8(11)
C38 C37 C36 N3 -108.2(10)
C22 N2 C26 C15 3.2(13)
C23 N2 C26 C15 178.7(8)
N2 C26 C15 C16 -1.2(13)
N2 C26 C15 C14 178.1(8)
O6 C16 C15 C26 179.8(8)
C17 C16 C15 C26 0.4(11)
O6 C16 C15 C14 0.6(12)
C17 C16 C15 C14 -178.8(7)
O5 C14 C15 C26 -6.7(12)
O4 C14 C15 C26 172.9(8)
O5 C14 C15 C16 172.6(8)
O4 C14 C15 C16 -7.9(12)
C26 N2 C23 C25 46.1(12)
C22 N2 C23 C25 -138.4(9)
C26 N2 C23 C24 115.5(9)
C22 N2 C23 C24 -69.0(12)
N4 C49 C50 C51 -108.9(8)
Dy2 O10 C40 O11 -156.7(7)
Dy2 O10 C40 C41 22.7(12)
C52 C41 C40 O11 6.1(12)
C42 C41 C40 O11 -174.2(8)
C52 C41 C40 O10 -173.4(8)
C42 C41 C40 O10 6.2(12)
N1 C10 C11 C12 -108.9(9)
C43 C44 C45 F4 -177.4(8)
C43 C44 C45 C46 2.6(13)
C47 C46 C45 F4 176.6(8)
Cl4 C46 C45 F4 -2.1(12)
C47 C46 C45 C44 -3.3(14)
Cl4 C46 C45 C44 177.9(7)
C17 C18 C19 F2 179.5(8)
C17 C18 C19 C20 -1.1(14)
C21 C20 C19 F2 -179.5(8)
Cl2 C20 C19 F2 1.0(12)
C21 C20 C19 C18 1.0(14)
Cl2 C20 C19 C18 -178.4(7)
N2 C23 C25 C24 107.1(9)
N3 C36 C38 C37 109.9(10)
N1 C10 C12 C11 108.7(9)
N2 C23 C24 C25 -109.4(10)
